data_1507680
loop_
_publ_author_name
'Yan, Wenjin'
'Wang, Dong'
'Feng, Jingchao'
'Li, Peng'
'Zhao, Depeng'
'Wang, Rui'

_publ_section_title
;
 Synthesis of N-alkoxycarbonyl ketimines derived from isatins and their
 application in enantioselective synthesis of 3-aminooxindoles.
;
_journal_issue 10
_journal_name_full 'Organic letters'
_journal_page_first 2512
_journal_page_last 2515
_journal_paper_doi 10.1021/ol3007953
_journal_volume 14
_journal_year 2012
_chemical_absolute_configuration none
_chemical_formula_sum 'C31 H31 Br N2 O7'
_chemical_formula_weight 623.49
_chemical_name_systematic
; 
 ? 
;
_space_group_IT_number 4
_symmetry_cell_setting monoclinic
_symmetry_space_group_name_Hall 'P 2yb'
_symmetry_space_group_name_H-M 'P 1 21 1'
_atom_sites_solution_hydrogens geom
_atom_sites_solution_primary direct
_atom_sites_solution_secondary difmap
_audit_creation_method SHELXL-97
_cell_angle_alpha 90.00
_cell_angle_beta 97.637(16)
_cell_angle_gamma 90.00
_cell_formula_units_Z 2
_cell_length_a 10.731(17)
_cell_length_b 8.960(14)
_cell_length_c 15.53(2)
_cell_measurement_reflns_used 1437
_cell_measurement_temperature 296(2)
_cell_measurement_theta_max 18.21
_cell_measurement_theta_min 2.47
_cell_volume 1480(4)
_computing_cell_refinement 'Bruker SAINT'
_computing_data_collection 'Bruker APEX2'
_computing_data_reduction 'Bruker SAINT'
_computing_molecular_graphics 'Bruker SHELXTL'
_computing_publication_material 'Bruker SHELXTL'
_computing_structure_refinement 'SHELXL-97 (Sheldrick, 2008)'
_computing_structure_solution 'SHELXS-97 (Sheldrick, 2008)'
_diffrn_ambient_temperature 296(2)
_diffrn_measured_fraction_theta_full 0.990
_diffrn_measured_fraction_theta_max 0.990
_diffrn_measurement_device_type 'Bruker APEX-II CCD'
_diffrn_measurement_method '\f and \w scans'
_diffrn_radiation_monochromator graphite
_diffrn_radiation_source 'fine-focus sealed tube'
_diffrn_radiation_type MoK\a
_diffrn_radiation_wavelength 0.71073
_diffrn_reflns_av_R_equivalents 0.0405
_diffrn_reflns_av_sigmaI/netI 0.1593
_diffrn_reflns_limit_h_max 12
_diffrn_reflns_limit_h_min -11
_diffrn_reflns_limit_k_max 10
_diffrn_reflns_limit_k_min -10
_diffrn_reflns_limit_l_max 14
_diffrn_reflns_limit_l_min -18
_diffrn_reflns_number 7130
_diffrn_reflns_theta_full 25.50
_diffrn_reflns_theta_max 25.50
_diffrn_reflns_theta_min 2.18
_exptl_absorpt_coefficient_mu 1.438
_exptl_absorpt_correction_T_max 0.7717
_exptl_absorpt_correction_T_min 0.7332
_exptl_absorpt_correction_type multi-scan
_exptl_absorpt_process_details SADABS
_exptl_crystal_colour colorless
_exptl_crystal_density_diffrn 1.399
_exptl_crystal_density_method 'not measured'
_exptl_crystal_description block
_exptl_crystal_F_000 644
_exptl_crystal_size_max 0.23
_exptl_crystal_size_mid 0.21
_exptl_crystal_size_min 0.19
_refine_diff_density_max 0.297
_refine_diff_density_min -0.240
_refine_diff_density_rms 0.052
_refine_ls_abs_structure_details 'Flack H D (1983), Acta Cryst. A39, 876-881'
_refine_ls_abs_structure_Flack 0.003(13)
_refine_ls_extinction_method none
_refine_ls_goodness_of_fit_ref 0.917
_refine_ls_hydrogen_treatment constr
_refine_ls_matrix_type full
_refine_ls_number_parameters 374
_refine_ls_number_reflns 5327
_refine_ls_number_restraints 1
_refine_ls_restrained_S_all 0.917
_refine_ls_R_factor_all 0.1532
_refine_ls_R_factor_gt 0.0580
_refine_ls_shift/su_max 0.000
_refine_ls_shift/su_mean 0.000
_refine_ls_structure_factor_coef Fsqd
_refine_ls_weighting_details 'calc w=1/[\s^2^(Fo^2^)+(0.0000P)^2^+0.0000P] where P=(Fo^2^+2Fc^2^)/3'
_refine_ls_weighting_scheme calc
_refine_ls_wR_factor_gt 0.0994
_refine_ls_wR_factor_ref 0.1316
_reflns_number_gt 2540
_reflns_number_total 5327
_reflns_threshold_expression >2sigma(I)
_cod_data_source_file ol3007953_si_001.cif
_cod_data_source_block p21
_cod_depositor_comments
;
The following automatic conversions were performed:

'_symmetry_cell_setting' value 'Monoclinic' changed to 'monoclinic'
according to /home/saulius/struct/CIF-dictionaries/cif_core.dic
dictionary named 'cif_core.dic' version 2.4.1 from 2010-06-29.

Automatic conversion script
Id: cif_fix_values 1715 2011-07-08 13:25:40Z adriana 

 Adding full bibliography for 1507680.cif.
;
_cod_original_sg_symbol_H-M P2(1)
_cod_database_code 1507680

loop_
_symmetry_equiv_pos_as_xyz
'x, y, z'
'-x, y+1/2, -z'

loop_
_atom_site_label
_atom_site_type_symbol
_atom_site_fract_x
_atom_site_fract_y
_atom_site_fract_z
_atom_site_U_iso_or_equiv
_atom_site_adp_type
_atom_site_occupancy
_atom_site_symmetry_multiplicity
_atom_site_calc_flag
_atom_site_refinement_flags
Br1 Br 0.74752(7) 0.79079(13) -0.13048(5) 0.0785(3) Uani 1 1 d .
C1 C 0.6113(7) 0.8953(8) 0.0970(5) 0.0411(19) Uani 1 1 d .
C2 C 0.6624(7) 0.9101(8) 0.0198(5) 0.050(2) Uani 1 1 d .
H2 H 0.6799 1.0028 -0.0025 0.060 Uiso 1 1 calc R
C3 C 0.6853(5) 0.7800(12) -0.0212(4) 0.0519(17) Uani 1 1 d .
C4 C 0.6621(7) 0.6416(9) 0.0107(5) 0.050(2) Uani 1 1 d .
H4 H 0.6811 0.5560 -0.0188 0.060 Uiso 1 1 calc R
C5 C 0.6089(7) 0.6305(8) 0.0889(5) 0.046(2) Uani 1 1 d .
H5 H 0.5910 0.5377 0.1111 0.055 Uiso 1 1 calc R
C6 C 0.5844(5) 0.7584(8) 0.1312(4) 0.0389(17) Uani 1 1 d .
C7 C 0.5245(5) 0.7856(9) 0.2125(3) 0.0359(14) Uani 1 1 d .
C8 C 0.5185(6) 0.9589(8) 0.2161(5) 0.0386(17) Uani 1 1 d .
C9 C 0.3019(6) 0.7558(8) 0.1506(4) 0.0431(18) Uani 1 1 d .
C10 C 0.0714(6) 0.7338(9) 0.1251(5) 0.053(2) Uani 1 1 d .
C11 C 0.0675(7) 0.6964(12) 0.0313(5) 0.112(4) Uani 1 1 d .
H11A H 0.1178 0.7667 0.0044 0.167 Uiso 1 1 calc R
H11B H -0.0177 0.7008 0.0033 0.167 Uiso 1 1 calc R
H11C H 0.1001 0.5976 0.0257 0.167 Uiso 1 1 calc R
C12 C 0.0437(9) 0.8925(10) 0.1404(7) 0.100(4) Uani 1 1 d .
H12A H 0.0464 0.9098 0.2016 0.151 Uiso 1 1 calc R
H12B H -0.0385 0.9167 0.1114 0.151 Uiso 1 1 calc R
H12C H 0.1052 0.9542 0.1180 0.151 Uiso 1 1 calc R
C13 C -0.0132(7) 0.6344(11) 0.1697(6) 0.096(3) Uani 1 1 d .
H13A H 0.0012 0.5321 0.1555 0.143 Uiso 1 1 calc R
H13B H -0.0994 0.6598 0.1507 0.143 Uiso 1 1 calc R
H13C H 0.0046 0.6479 0.2315 0.143 Uiso 1 1 calc R
C14 C 0.6109(6) 1.1664(7) 0.1401(5) 0.057(2) Uani 1 1 d .
H14A H 0.5659 1.2266 0.1767 0.086 Uiso 1 1 calc R
H14B H 0.5910 1.1985 0.0809 0.086 Uiso 1 1 calc R
H14C H 0.6996 1.1766 0.1579 0.086 Uiso 1 1 calc R
C15 C 0.5983(5) 0.7353(6) 0.2994(4) 0.0382(17) Uani 1 1 d .
H15 H 0.5531 0.7753 0.3452 0.046 Uiso 1 1 calc R
C16 C 0.7312(5) 0.7930(11) 0.3180(4) 0.0436(15) Uani 1 1 d .
C17 C 0.9098(5) 0.7928(14) 0.4250(4) 0.080(2) Uani 1 1 d .
H17A H 0.9192 0.8967 0.4093 0.095 Uiso 1 1 calc R
H17B H 0.9714 0.7345 0.3992 0.095 Uiso 1 1 calc R
C18 C 0.9304(6) 0.7760(10) 0.5219(4) 0.0524(18) Uani 1 1 d .
C19 C 0.8491(7) 0.7033(9) 0.5681(6) 0.075(2) Uani 1 1 d .
H19 H 0.7762 0.6617 0.5387 0.090 Uiso 1 1 calc R
C20 C 0.8727(9) 0.6901(10) 0.6578(6) 0.090(3) Uani 1 1 d .
H20 H 0.8156 0.6405 0.6877 0.108 Uiso 1 1 calc R
C21 C 0.9772(9) 0.7482(11) 0.7016(5) 0.092(3) Uani 1 1 d .
H21 H 0.9947 0.7379 0.7616 0.110 Uiso 1 1 calc R
C22 C 1.0571(7) 0.8229(14) 0.6559(6) 0.097(4) Uani 1 1 d .
H22 H 1.1292 0.8651 0.6859 0.117 Uiso 1 1 calc R
C23 C 1.0357(7) 0.8389(10) 0.5668(5) 0.079(3) Uani 1 1 d .
H23 H 1.0920 0.8916 0.5378 0.095 Uiso 1 1 calc R
C24 C 0.5990(7) 0.5660(8) 0.3097(5) 0.0456(19) Uani 1 1 d .
C25 C 0.5002(7) 0.3649(8) 0.3765(5) 0.076(3) Uani 1 1 d .
H25A H 0.5126 0.3107 0.3242 0.091 Uiso 1 1 calc R
H25B H 0.4154 0.3451 0.3886 0.091 Uiso 1 1 calc R
C26 C 0.5919(6) 0.3104(9) 0.4504(4) 0.0458(17) Uani 1 1 d .
C27 C 0.6498(7) 0.1756(9) 0.4459(5) 0.063(2) Uani 1 1 d .
H27 H 0.6349 0.1205 0.3948 0.076 Uiso 1 1 calc R
C28 C 0.7294(8) 0.1192(9) 0.5144(7) 0.076(3) Uani 1 1 d .
H28 H 0.7674 0.0268 0.5097 0.091 Uiso 1 1 calc R
C29 C 0.7528(8) 0.1988(12) 0.5896(6) 0.069(2) Uani 1 1 d .
H29 H 0.8072 0.1611 0.6361 0.083 Uiso 1 1 calc R
C30 C 0.6969(8) 0.3326(11) 0.5966(5) 0.067(3) Uani 1 1 d .
H30 H 0.7127 0.3880 0.6475 0.080 Uiso 1 1 calc R
C31 C 0.6162(8) 0.3852(9) 0.5272(6) 0.065(2) Uani 1 1 d .
H31 H 0.5764 0.4762 0.5328 0.078 Uiso 1 1 calc R
N1 N 0.3998(4) 0.7201(5) 0.2109(3) 0.0416(14) Uani 1 1 d .
H1 H 0.3882 0.6558 0.2501 0.050 Uiso 1 1 calc R
N2 N 0.5748(5) 1.0111(6) 0.1473(4) 0.0435(14) Uani 1 1 d .
O1 O 0.7796(5) 0.8770(6) 0.2745(3) 0.0778(17) Uani 1 1 d .
O2 O 0.7844(4) 0.7416(6) 0.3929(3) 0.075(2) Uani 1 1 d .
O3 O 0.6610(5) 0.4818(5) 0.2755(3) 0.0700(16) Uani 1 1 d .
O4 O 0.5142(4) 0.5239(5) 0.3617(3) 0.0587(13) Uani 1 1 d .
O5 O 0.4771(4) 1.0323(5) 0.2704(3) 0.0539(13) Uani 1 1 d .
O6 O 0.3127(4) 0.8315(6) 0.0890(3) 0.0755(19) Uani 1 1 d .
O7 O 0.1966(4) 0.6987(5) 0.1730(3) 0.0525(13) Uani 1 1 d .

loop_
_atom_site_aniso_label
_atom_site_aniso_U_11
_atom_site_aniso_U_22
_atom_site_aniso_U_33
_atom_site_aniso_U_23
_atom_site_aniso_U_13
_atom_site_aniso_U_12
Br1 0.0817(5) 0.1037(7) 0.0541(4) -0.0069(7) 0.0238(4) -0.0019(7)
C1 0.033(4) 0.041(5) 0.049(5) -0.011(4) 0.004(4) -0.005(4)
C2 0.048(5) 0.041(5) 0.059(6) 0.003(4) -0.002(4) -0.013(4)
C3 0.046(4) 0.063(5) 0.047(4) 0.002(6) 0.004(3) -0.012(5)
C4 0.048(5) 0.058(6) 0.043(5) -0.012(4) 0.004(4) 0.007(4)
C5 0.046(5) 0.041(5) 0.048(5) -0.010(4) -0.004(4) -0.007(4)
C6 0.038(4) 0.038(5) 0.039(4) -0.009(4) -0.003(3) -0.009(3)
C7 0.034(3) 0.033(4) 0.040(3) 0.010(4) 0.001(3) 0.003(4)
C8 0.035(4) 0.040(5) 0.037(4) 0.004(4) -0.008(3) -0.004(4)
C9 0.040(4) 0.043(5) 0.044(4) 0.004(4) -0.004(4) 0.004(4)
C10 0.021(4) 0.065(6) 0.067(5) 0.003(4) -0.015(3) 0.003(4)
C11 0.049(5) 0.190(11) 0.087(7) -0.040(7) -0.025(5) 0.000(6)
C12 0.071(7) 0.071(7) 0.153(10) 0.001(7) -0.008(7) 0.024(6)
C13 0.035(5) 0.113(8) 0.137(9) 0.010(7) 0.007(5) -0.018(5)
C14 0.062(5) 0.042(5) 0.068(6) -0.008(4) 0.010(4) -0.010(4)
C15 0.034(4) 0.045(5) 0.034(4) 0.006(3) 0.001(3) 0.001(3)
C16 0.037(4) 0.058(5) 0.035(4) 0.012(5) 0.002(3) 0.002(5)
C17 0.039(4) 0.131(7) 0.063(5) 0.009(8) -0.017(3) -0.015(7)
C18 0.040(4) 0.051(5) 0.064(5) 0.000(5) -0.003(4) -0.005(5)
C19 0.069(6) 0.077(6) 0.072(6) 0.008(5) -0.015(5) -0.028(5)
C20 0.104(7) 0.105(8) 0.060(6) 0.017(5) 0.006(6) -0.043(6)
C21 0.095(7) 0.118(10) 0.057(5) -0.019(6) -0.010(5) -0.017(6)
C22 0.064(5) 0.159(11) 0.065(6) -0.024(7) -0.008(4) -0.042(7)
C23 0.052(5) 0.119(9) 0.066(6) -0.009(5) 0.003(4) -0.027(5)
C24 0.039(5) 0.045(6) 0.049(5) 0.010(4) -0.006(4) 0.011(4)
C25 0.071(6) 0.061(6) 0.093(6) 0.027(5) 0.004(5) -0.012(4)
C26 0.054(4) 0.028(5) 0.054(4) -0.003(4) 0.002(3) 0.003(4)
C27 0.075(6) 0.053(6) 0.057(6) -0.007(4) -0.012(5) -0.002(5)
C28 0.073(6) 0.051(6) 0.103(8) 0.008(6) 0.006(6) 0.020(5)
C29 0.066(6) 0.083(7) 0.057(6) 0.022(6) 0.002(5) -0.005(6)
C30 0.078(6) 0.074(8) 0.048(5) 0.002(5) 0.008(5) -0.023(5)
C31 0.072(6) 0.052(5) 0.076(6) 0.002(5) 0.027(5) -0.007(5)
N1 0.037(3) 0.043(3) 0.046(3) 0.007(3) 0.005(3) -0.003(3)
N2 0.048(4) 0.036(4) 0.045(4) 0.003(3) -0.003(3) -0.002(3)
O1 0.054(3) 0.108(5) 0.066(4) 0.024(3) -0.009(3) -0.027(3)
O2 0.040(3) 0.110(6) 0.067(4) 0.029(3) -0.020(2) -0.021(3)
O3 0.082(4) 0.047(4) 0.082(4) -0.004(3) 0.016(3) 0.022(3)
O4 0.058(3) 0.047(3) 0.074(4) 0.017(3) 0.017(3) 0.000(3)
O5 0.060(4) 0.041(3) 0.063(3) -0.016(3) 0.018(3) 0.004(3)
O6 0.048(3) 0.094(5) 0.080(4) 0.048(4) -0.005(3) -0.004(3)
O7 0.031(3) 0.061(3) 0.062(3) 0.015(3) -0.006(2) -0.004(2)

loop_
_atom_type_symbol
_atom_type_description
_atom_type_scat_dispersion_real
_atom_type_scat_dispersion_imag
_atom_type_scat_source
C C 0.0033 0.0016 'International Tables Vol C Tables 4.2.6.8 and 6.1.1.4'
H H 0.0000 0.0000 'International Tables Vol C Tables 4.2.6.8 and 6.1.1.4'
N N 0.0061 0.0033 'International Tables Vol C Tables 4.2.6.8 and 6.1.1.4'
O O 0.0106 0.0060 'International Tables Vol C Tables 4.2.6.8 and 6.1.1.4'
Br Br -0.2901 2.4595 'International Tables Vol C Tables 4.2.6.8 and 6.1.1.4'

loop_
_geom_angle_atom_site_label_1
_geom_angle_atom_site_label_2
_geom_angle_atom_site_label_3
_geom_angle
C6 C1 N2 111.0(6)
C6 C1 C2 122.9(7)
N2 C1 C2 126.0(7)
C3 C2 C1 116.0(7)
C3 C2 H2 122.0
C1 C2 H2 122.0
C2 C3 C4 123.4(6)
C2 C3 Br1 118.6(7)
C4 C3 Br1 118.0(7)
C3 C4 C5 119.2(7)
C3 C4 H4 120.4
C5 C4 H4 120.4
C6 C5 C4 118.7(7)
C6 C5 H5 120.6
C4 C5 H5 120.6
C5 C6 C1 119.8(6)
C5 C6 C7 132.0(7)
C1 C6 C7 108.2(6)
N1 C7 C6 114.4(5)
N1 C7 C15 105.1(5)
C6 C7 C15 117.4(5)
N1 C7 C8 111.1(5)
C6 C7 C8 102.4(5)
C15 C7 C8 106.2(5)
O5 C8 N2 126.9(6)
O5 C8 C7 126.4(6)
N2 C8 C7 106.6(6)
O6 C9 O7 127.4(6)
O6 C9 N1 122.8(7)
O7 C9 N1 109.8(6)
C12 C10 O7 108.2(6)
C12 C10 C11 113.1(8)
O7 C10 C11 110.4(6)
C12 C10 C13 110.4(8)
O7 C10 C13 101.9(6)
C11 C10 C13 112.2(7)
C10 C11 H11A 109.5
C10 C11 H11B 109.5
H11A C11 H11B 109.5
C10 C11 H11C 109.5
H11A C11 H11C 109.5
H11B C11 H11C 109.5
C10 C12 H12A 109.5
C10 C12 H12B 109.5
H12A C12 H12B 109.5
C10 C12 H12C 109.5
H12A C12 H12C 109.5
H12B C12 H12C 109.5
C10 C13 H13A 109.5
C10 C13 H13B 109.5
H13A C13 H13B 109.5
C10 C13 H13C 109.5
H13A C13 H13C 109.5
H13B C13 H13C 109.5
N2 C14 H14A 109.5
N2 C14 H14B 109.5
H14A C14 H14B 109.5
N2 C14 H14C 109.5
H14A C14 H14C 109.5
H14B C14 H14C 109.5
C16 C15 C24 109.2(6)
C16 C15 C7 115.5(5)
C24 C15 C7 112.2(5)
C16 C15 H15 106.5
C24 C15 H15 106.5
C7 C15 H15 106.5
O1 C16 O2 124.2(6)
O1 C16 C15 126.0(6)
O2 C16 C15 109.7(6)
O2 C17 C18 108.7(6)
O2 C17 H17A 110.0
C18 C17 H17A 110.0
O2 C17 H17B 110.0
C18 C17 H17B 110.0
H17A C17 H17B 108.3
C19 C18 C23 118.0(7)
C19 C18 C17 123.8(7)
C23 C18 C17 118.2(7)
C18 C19 C20 121.6(7)
C18 C19 H19 119.2
C20 C19 H19 119.2
C21 C20 C19 120.4(8)
C21 C20 H20 119.8
C19 C20 H20 119.8
C20 C21 C22 118.1(8)
C20 C21 H21 121.0
C22 C21 H21 121.0
C21 C22 C23 122.8(8)
C21 C22 H22 118.6
C23 C22 H22 118.6
C18 C23 C22 119.0(8)
C18 C23 H23 120.5
C22 C23 H23 120.5
O3 C24 O4 123.9(7)
O3 C24 C15 125.8(7)
O4 C24 C15 110.3(6)
O4 C25 C26 111.8(6)
O4 C25 H25A 109.3
C26 C25 H25A 109.3
O4 C25 H25B 109.3
C26 C25 H25B 109.3
H25A C25 H25B 107.9
C31 C26 C27 116.4(7)
C31 C26 C25 122.8(7)
C27 C26 C25 120.6(7)
C26 C27 C28 121.9(7)
C26 C27 H27 119.1
C28 C27 H27 119.1
C29 C28 C27 119.8(8)
C29 C28 H28 120.1
C27 C28 H28 120.1
C30 C29 C28 120.0(9)
C30 C29 H29 120.0
C28 C29 H29 120.0
C29 C30 C31 118.8(9)
C29 C30 H30 120.6
C31 C30 H30 120.6
C26 C31 C30 123.0(8)
C26 C31 H31 118.5
C30 C31 H31 118.5
C9 N1 C7 123.0(5)
C9 N1 H1 118.5
C7 N1 H1 118.5
C8 N2 C1 111.7(6)
C8 N2 C14 122.2(6)
C1 N2 C14 125.2(6)
C16 O2 C17 118.0(6)
C24 O4 C25 117.5(6)
C9 O7 C10 122.2(5)

loop_
_geom_bond_atom_site_label_1
_geom_bond_atom_site_label_2
_geom_bond_distance
Br1 C3 1.907(6)
C1 C6 1.383(9)
C1 N2 1.385(9)
C1 C2 1.388(10)
C2 C3 1.366(10)
C2 H2 0.9300
C3 C4 1.371(10)
C4 C5 1.412(10)
C4 H4 0.9300
C5 C6 1.364(9)
C5 H5 0.9300
C6 C7 1.510(8)
C7 N1 1.458(7)
C7 C15 1.539(7)
C7 C8 1.555(10)
C8 O5 1.200(7)
C8 N2 1.378(8)
C9 O6 1.190(7)
C9 O7 1.328(7)
C9 N1 1.349(7)
C10 C12 1.479(10)
C10 O7 1.481(8)
C10 C11 1.490(10)
C10 C13 1.504(10)
C11 H11A 0.9600
C11 H11B 0.9600
C11 H11C 0.9600
C12 H12A 0.9600
C12 H12B 0.9600
C12 H12C 0.9600
C13 H13A 0.9600
C13 H13B 0.9600
C13 H13C 0.9600
C14 N2 1.453(8)
C14 H14A 0.9600
C14 H14B 0.9600
C14 H14C 0.9600
C15 C16 1.509(8)
C15 C24 1.526(9)
C15 H15 0.9800
C16 O1 1.176(8)
C16 O2 1.310(7)
C17 O2 1.446(7)
C17 C18 1.500(9)
C17 H17A 0.9700
C17 H17B 0.9700
C18 C19 1.366(9)
C18 C23 1.368(9)
C19 C20 1.388(11)
C19 H19 0.9300
C20 C21 1.337(11)
C20 H20 0.9300
C21 C22 1.360(11)
C21 H21 0.9300
C22 C23 1.378(10)
C22 H22 0.9300
C23 H23 0.9300
C24 O3 1.179(8)
C24 O4 1.348(8)
C25 O4 1.454(8)
C25 C26 1.492(10)
C25 H25A 0.9700
C25 H25B 0.9700
C26 C31 1.363(9)
C26 C27 1.364(10)
C27 C28 1.370(10)
C27 H27 0.9300
C28 C29 1.363(11)
C28 H28 0.9300
C29 C30 1.351(11)
C29 H29 0.9300
C30 C31 1.373(11)
C30 H30 0.9300
C31 H31 0.9300
N1 H1 0.8600

loop_
_geom_torsion_atom_site_label_1
_geom_torsion_atom_site_label_2
_geom_torsion_atom_site_label_3
_geom_torsion_atom_site_label_4
_geom_torsion
C6 C1 C2 C3 -0.1(10)
N2 C1 C2 C3 -176.7(6)
C1 C2 C3 C4 -0.9(9)
C1 C2 C3 Br1 176.9(5)
C2 C3 C4 C5 1.6(10)
Br1 C3 C4 C5 -176.2(5)
C3 C4 C5 C6 -1.2(10)
C4 C5 C6 C1 0.2(10)
C4 C5 C6 C7 177.3(6)
N2 C1 C6 C5 177.5(6)
C2 C1 C6 C5 0.4(10)
N2 C1 C6 C7 -0.2(7)
C2 C1 C6 C7 -177.3(6)
C5 C6 C7 N1 -55.2(9)
C1 C6 C7 N1 122.1(6)
C5 C6 C7 C15 68.7(9)
C1 C6 C7 C15 -114.1(7)
C5 C6 C7 C8 -175.5(7)
C1 C6 C7 C8 1.8(6)
N1 C7 C8 O5 57.3(8)
C6 C7 C8 O5 179.8(6)
C15 C7 C8 O5 -56.5(8)
N1 C7 C8 N2 -125.3(5)
C6 C7 C8 N2 -2.8(6)
C15 C7 C8 N2 120.9(5)
N1 C7 C15 C16 -178.4(6)
C6 C7 C15 C16 53.2(8)
C8 C7 C15 C16 -60.6(7)
N1 C7 C15 C24 55.6(7)
C6 C7 C15 C24 -72.8(7)
C8 C7 C15 C24 173.4(6)
C24 C15 C16 O1 131.5(8)
C7 C15 C16 O1 4.0(11)
C24 C15 C16 O2 -51.8(8)
C7 C15 C16 O2 -179.3(6)
O2 C17 C18 C19 8.8(13)
O2 C17 C18 C23 -170.2(8)
C23 C18 C19 C20 -1.3(13)
C17 C18 C19 C20 179.7(9)
C18 C19 C20 C21 -0.3(14)
C19 C20 C21 C22 1.5(15)
C20 C21 C22 C23 -1.0(16)
C19 C18 C23 C22 1.8(13)
C17 C18 C23 C22 -179.2(9)
C21 C22 C23 C18 -0.6(16)
C16 C15 C24 O3 -52.7(9)
C7 C15 C24 O3 76.7(9)
C16 C15 C24 O4 129.5(6)
C7 C15 C24 O4 -101.1(6)
O4 C25 C26 C31 44.4(9)
O4 C25 C26 C27 -140.0(7)
C31 C26 C27 C28 -0.7(11)
C25 C26 C27 C28 -176.5(7)
C26 C27 C28 C29 -0.3(13)
C27 C28 C29 C30 0.4(13)
C28 C29 C30 C31 0.5(12)
C27 C26 C31 C30 1.7(11)
C25 C26 C31 C30 177.4(7)
C29 C30 C31 C26 -1.6(11)
O6 C9 N1 C7 8.0(10)
O7 C9 N1 C7 -169.9(5)
C6 C7 N1 C9 -59.5(8)
C15 C7 N1 C9 170.3(5)
C8 C7 N1 C9 55.8(7)
O5 C8 N2 C1 -179.7(6)
C7 C8 N2 C1 2.9(7)
O5 C8 N2 C14 10.9(10)
C7 C8 N2 C14 -166.5(5)
C6 C1 N2 C8 -1.8(8)
C2 C1 N2 C8 175.2(6)
C6 C1 N2 C14 167.3(6)
C2 C1 N2 C14 -15.8(10)
O1 C16 O2 C17 1.0(12)
C15 C16 O2 C17 -175.8(7)
C18 C17 O2 C16 156.3(7)
O3 C24 O4 C25 0.4(11)
C15 C24 O4 C25 178.3(5)
C26 C25 O4 C24 86.8(8)
O6 C9 O7 C10 -5.2(10)
N1 C9 O7 C10 172.6(6)
C12 C10 O7 C9 -68.1(9)
C11 C10 O7 C9 56.2(9)
C13 C10 O7 C9 175.5(6)

loop_
_cod_related_entry_id
_cod_related_entry_code
_cod_related_entry_database
1 30651884 ChemSpider
